data_2023293
loop_
_publ_author_name
'Kubono, Koji'
'Tanaka, Kanata'
'Tani, Keita'
'Kashiwagi, Yukiyasu'

_publ_section_title
;
 Crystal structure of (\m2-7-{[bis(pyridin-2-ylmethyl)amino-1\k3
 N,N&#x2032;,N&#x2032;&#x2032;]methyl}-5-chloroquinolin-8-olato-2\kN;1:2\k2
 O)trichlorido-1\kCl,2\k2 Cl-dizinc(II)
;
_journal_coeditor_code JP2012
_journal_issue 11
_journal_name_full 'Acta Crystallographica Section E Crystallographic Communications'
_journal_page_first 1175
_journal_page_last 1179
_journal_paper_doi 10.1107/S2056989024009782
_journal_volume 80
_journal_year 2024
_chemical_formula_iupac '[Zn2 (C22 H18 Cl N4 O) Cl3]'
_chemical_formula_moiety 'C22 H18 Cl4 N4 O Zn2'
_chemical_formula_sum 'C22 H18 Cl4 N4 O Zn2'
_chemical_formula_weight 626.98
_chemical_name_systematic
'[\m~2~-7-[{Bis(pyridin-2-ylmethyl)amino-1\k^3^<i>N</i>,<i>N</i>',<i>N</i>''}methyl]-5-chloroquinolin-8-olato-2\k<i>N</i>;1:2\k^2^<i>O</i>]trichlorido-1\k<i>Cl</i>,2\k^2^<i>Cl</i>-dizinc(II)'
_space_group_crystal_system orthorhombic
_space_group_IT_number 43
_space_group_name_Hall 'F 2 -2d'
_space_group_name_H-M_alt 'F d d 2'
_atom_sites_solution_hydrogens geom
_atom_sites_solution_primary dual
_audit_creation_method
;
Olex2 1.5
(compiled 2023.03.06 svn.rbb2c1857 for OlexSys, GUI svn.r6748)
;
_cell_angle_alpha 90
_cell_angle_beta 90
_cell_angle_gamma 90
_cell_formula_units_Z 16
_cell_length_a 35.5812(4)
_cell_length_b 29.7570(3)
_cell_length_c 8.89420(10)
_cell_measurement_reflns_used 9909
_cell_measurement_temperature 100.01(10)
_cell_measurement_theta_max 76.6750
_cell_measurement_theta_min 3.8650
_cell_volume 9417.09(18)
_computing_cell_refinement
;
CrysAlis PRO 1.171.42.90a (Rigaku OD, 2023)
;
_computing_data_collection
;
CrysAlis PRO 1.171.42.90a (Rigaku OD, 2023)
;
_computing_data_reduction
;
CrysAlis PRO 1.171.42.90a (Rigaku OD, 2023)
;
_computing_molecular_graphics
;
PLATON (Spek, 2020)
;
_computing_publication_material
;
Olex2 1.5 (Dolomanov <i>et al.</i>,  2009)
;
_computing_structure_refinement
;
<i>SHELXL2018/3</i> (Sheldrick, 2015<i>b</i>)
;
_computing_structure_solution
;
<i>SHELXT2018/2</i> (Sheldrick, 2015<i>a</i>)
;
_diffrn_ambient_temperature 100.01(10)
_diffrn_detector 'Hybrid Pixel Array Detector'
_diffrn_detector_area_resol_mean 10.0000
_diffrn_measured_fraction_theta_full 0.997
_diffrn_measured_fraction_theta_max 0.946
_diffrn_measurement_device 'four-circle diffractometer'
_diffrn_measurement_device_type 'XtaLAB Synergy, Dualflex, HyPix'
_diffrn_measurement_method '\w scans'
_diffrn_radiation_monochromator mirror
_diffrn_radiation_probe x-ray
_diffrn_radiation_type 'Cu K\a'
_diffrn_radiation_wavelength 1.54184
_diffrn_reflns_av_R_equivalents 0.0369
_diffrn_reflns_av_unetI/netI 0.0312
_diffrn_reflns_limit_h_max 39
_diffrn_reflns_limit_h_min -44
_diffrn_reflns_limit_k_max 36
_diffrn_reflns_limit_k_min -36
_diffrn_reflns_limit_l_max 7
_diffrn_reflns_limit_l_min -10
_diffrn_reflns_number 12774
_diffrn_reflns_theta_full 67.684
_diffrn_reflns_theta_max 77.268
_diffrn_reflns_theta_min 3.873
_diffrn_source 'micro-focus sealed X-ray tube'
_exptl_absorpt_coefficient_mu 6.885
_exptl_absorpt_correction_T_max 1.00000
_exptl_absorpt_correction_T_min 0.31826
_exptl_absorpt_correction_type multi-scan
_exptl_absorpt_process_details
;
(CrysAlisPro; Rigaku OD, 2023)
;
_exptl_crystal_colour yellow
_exptl_crystal_density_diffrn 1.769
_exptl_crystal_description block
_exptl_crystal_F_000 5024
_exptl_crystal_size_max 0.37
_exptl_crystal_size_mid 0.15
_exptl_crystal_size_min 0.06
_refine_diff_density_max 0.630
_refine_diff_density_min -0.355
_refine_ls_abs_structure_details
;
Flack <i>x</i> determined using 942 quotients
[(<i>I</i>^+^)-(<i>I</i>^-^)]/[(<i>I</i>^+^)+(<i>I</i>^-^)]
(Parsons <i>et al.</i>, 2013)
;
_refine_ls_abs_structure_Flack 0.004(17)
_refine_ls_extinction_method none
_refine_ls_goodness_of_fit_ref 1.037
_refine_ls_hydrogen_treatment constr
_refine_ls_matrix_type full
_refine_ls_number_parameters 298
_refine_ls_number_reflns 3507
_refine_ls_number_restraints 1
_refine_ls_restrained_S_all 1.037
_refine_ls_R_factor_all 0.0285
_refine_ls_R_factor_gt 0.0280
_refine_ls_shift/su_max 0.001
_refine_ls_shift/su_mean 0.000
_refine_ls_structure_factor_coef Fsqd
_refine_ls_weighting_details 'w=1/[\s^2^(Fo^2^)+(0.0530P)^2^] where P=(Fo^2^+2Fc^2^)/3'
_refine_ls_weighting_scheme calc
_refine_ls_wR_factor_gt 0.0726
_refine_ls_wR_factor_ref 0.0731
_reflns_number_gt 3445
_reflns_number_total 3507
_reflns_threshold_expression 'I > 2\s(I)'
_cod_data_source_file jp2012.cif
_cod_data_source_block I
_cod_depositor_comments 'Adding full bibliography for 2023293.cif.'
_cod_database_code 2023293
_shelx_space_group_comment
;
The symmetry employed for this shelxl refinement is uniquely defined
by the following loop, which should always be used as a source of
symmetry information in preference to the above space-group names.
They are only intended as comments.
;
_shelx_estimated_absorpt_t_min 0.185
_shelx_estimated_absorpt_t_max 0.683

loop_
_space_group_symop_operation_xyz
+x,+y,+z
-x,-y,+z
1/4-x,1/4+y,1/4+z
1/4+x,1/4-y,1/4+z
+x,1/2+y,1/2+z
-x,1/2-y,1/2+z
1/4-x,3/4+y,3/4+z
1/4+x,3/4-y,3/4+z
1/2+x,+y,1/2+z
1/2-x,-y,1/2+z
3/4-x,1/4+y,3/4+z
3/4+x,1/4-y,3/4+z
1/2+x,1/2+y,+z
1/2-x,1/2-y,+z
3/4-x,3/4+y,1/4+z
3/4+x,3/4-y,1/4+z

loop_
_atom_site_type_symbol
_atom_site_label
_atom_site_fract_x
_atom_site_fract_y
_atom_site_fract_z
_atom_site_U_iso_or_equiv
_atom_site_adp_type
_atom_site_calc_flag
_atom_site_occupancy
_atom_site_disorder_assembly
_atom_site_disorder_group
Zn Zn1 0.39776(2) 0.48827(2) 0.75531(6) 0.01944(13) Uani d 1 . .
Zn Zn2 0.34873(2) 0.42831(2) 0.50092(6) 0.01706(12) Uani d 1 . .
Cl Cl3 0.36491(2) 0.54041(3) 0.87591(12) 0.0251(2) Uani d 1 . .
Cl Cl4 0.42290(2) 0.42993(3) 0.87494(11) 0.02305(19) Uani d 1 . .
Cl Cl5 0.32149(3) 0.43405(3) 0.73337(11) 0.0276(2) Uani d 1 . .
Cl Cl6 0.49423(3) 0.57151(3) 0.14036(12) 0.0263(2) Uani d 1 . .
O O7 0.38518(7) 0.47959(8) 0.5358(3) 0.0176(5) Uani d 1 . .
N N8 0.44197(8) 0.52514(10) 0.6589(4) 0.0197(6) Uani d 1 . .
N N9 0.37150(8) 0.42401(9) 0.2695(4) 0.0166(6) Uani d 1 . .
N N10 0.30023(8) 0.43364(10) 0.3710(4) 0.0204(6) Uani d 1 . .
N N11 0.38276(8) 0.37289(10) 0.5185(4) 0.0209(6) Uani d 1 . .
C C12 0.40978(10) 0.49869(11) 0.4411(4) 0.0155(7) Uani d 1 . .
C C13 0.40764(10) 0.49602(12) 0.2861(4) 0.0178(7) Uani d 1 . .
C C14 0.43408(10) 0.51881(12) 0.1959(4) 0.0193(7) Uani d 1 . .
H H14 0.432327 0.516595 0.089588 0.023 Uiso calc 1 . .
C C15 0.46223(9) 0.54408(12) 0.2582(5) 0.0194(7) Uani d 1 . .
C C16 0.46627(10) 0.54784(12) 0.4154(5) 0.0187(7) Uani d 1 . .
C C17 0.49488(10) 0.57201(12) 0.4911(5) 0.0223(8) Uani d 1 . .
H H17 0.513079 0.588346 0.435234 0.027 Uiso calc 1 . .
C C18 0.49622(11) 0.57178(14) 0.6438(5) 0.0257(8) Uani d 1 . .
H H18 0.515411 0.587826 0.695187 0.031 Uiso calc 1 . .
C C19 0.46909(11) 0.54770(13) 0.7252(4) 0.0233(8) Uani d 1 . .
H H19 0.470359 0.547689 0.831868 0.028 Uiso calc 1 . .
C C20 0.43993(9) 0.52418(11) 0.5065(4) 0.0171(7) Uani d 1 . .
C C21 0.37708(9) 0.46999(12) 0.2078(4) 0.0167(7) Uani d 1 . .
H H21A 0.353198 0.486860 0.216492 0.020 Uiso calc 1 . .
H H21B 0.383334 0.467646 0.099665 0.020 Uiso calc 1 . .
C C22 0.34150(10) 0.40164(13) 0.1832(4) 0.0213(8) Uani d 1 . .
H H22A 0.341707 0.368970 0.204282 0.026 Uiso calc 1 . .
H H22B 0.345763 0.406013 0.074185 0.026 Uiso calc 1 . .
C C23 0.30396(11) 0.42140(12) 0.2274(5) 0.0224(8) Uani d 1 . .
C C24 0.27451(12) 0.42577(17) 0.1257(6) 0.0345(10) Uani d 1 . .
H H24 0.277287 0.416743 0.023812 0.041 Uiso calc 1 . .
C C25 0.24095(13) 0.4437(2) 0.1776(6) 0.0465(14) Uani d 1 . .
H H25 0.220416 0.447312 0.110362 0.056 Uiso calc 1 . .
C C26 0.23711(12) 0.45650(19) 0.3269(6) 0.0388(12) Uani d 1 . .
H H26 0.214191 0.468718 0.363367 0.047 Uiso calc 1 . .
C C27 0.26757(10) 0.45089(14) 0.4205(5) 0.0279(9) Uani d 1 . .
H H27 0.265455 0.459461 0.523040 0.034 Uiso calc 1 . .
C C28 0.40620(10) 0.39697(12) 0.2715(5) 0.0200(7) Uani d 1 . .
H H28A 0.428240 0.417275 0.270432 0.024 Uiso calc 1 . .
H H28B 0.407240 0.378119 0.179901 0.024 Uiso calc 1 . .
C C29 0.40814(10) 0.36714(12) 0.4087(4) 0.0188(7) Uani d 1 . .
C C30 0.43723(11) 0.33591(13) 0.4239(5) 0.0260(9) Uani d 1 . .
H H30 0.455288 0.332306 0.346154 0.031 Uiso calc 1 . .
C C31 0.43942(13) 0.31046(14) 0.5526(5) 0.0302(9) Uani d 1 . .
H H31 0.459074 0.289150 0.564504 0.036 Uiso calc 1 . .
C C32 0.41274(12) 0.31607(13) 0.6651(5) 0.0290(9) Uani d 1 . .
H H32 0.413594 0.298538 0.754302 0.035 Uiso calc 1 . .
C C33 0.38493(11) 0.34785(13) 0.6438(5) 0.0251(8) Uani d 1 . .
H H33 0.366696 0.352139 0.720489 0.030 Uiso calc 1 . .

loop_
_atom_site_aniso_label
_atom_site_aniso_U_11
_atom_site_aniso_U_22
_atom_site_aniso_U_33
_atom_site_aniso_U_12
_atom_site_aniso_U_13
_atom_site_aniso_U_23
Zn1 0.0234(2) 0.0193(2) 0.0156(2) 0.00292(19) 0.0010(2) -0.0012(2)
Zn2 0.0142(2) 0.0171(2) 0.0199(2) -0.00157(16) 0.00064(19) 0.0001(2)
Cl3 0.0245(4) 0.0201(4) 0.0305(5) 0.0033(3) 0.0029(4) -0.0064(4)
Cl4 0.0237(4) 0.0232(4) 0.0222(4) 0.0060(3) 0.0023(4) 0.0021(3)
Cl5 0.0248(4) 0.0353(5) 0.0227(5) -0.0029(4) 0.0062(4) -0.0006(4)
Cl6 0.0228(4) 0.0313(5) 0.0249(5) -0.0102(3) 0.0021(4) 0.0041(4)
O7 0.0194(12) 0.0174(12) 0.0159(13) -0.0031(9) 0.0015(9) -0.0010(10)
N8 0.0196(14) 0.0195(15) 0.0201(15) 0.0024(12) -0.0013(12) -0.0036(13)
N9 0.0144(14) 0.0140(13) 0.0215(17) 0.0008(10) -0.0012(13) -0.0015(12)
N10 0.0155(14) 0.0193(15) 0.0264(17) -0.0019(11) 0.0007(13) 0.0040(13)
N11 0.0181(14) 0.0146(14) 0.0300(17) -0.0034(11) -0.0031(13) 0.0001(13)
C12 0.0163(16) 0.0117(15) 0.0184(17) 0.0008(13) 0.0031(13) 0.0008(13)
C13 0.0179(16) 0.0139(16) 0.021(2) 0.0000(13) 0.0011(13) -0.0009(13)
C14 0.0185(17) 0.0185(17) 0.0208(17) 0.0011(14) -0.0004(14) -0.0011(14)
C15 0.0159(16) 0.0183(16) 0.0240(17) -0.0015(13) 0.0026(15) 0.0017(15)
C16 0.0148(16) 0.0144(16) 0.0271(19) 0.0005(13) 0.0010(14) 0.0001(14)
C17 0.0168(16) 0.0201(17) 0.030(2) -0.0018(13) -0.0017(17) -0.0027(15)
C18 0.0177(17) 0.028(2) 0.032(2) -0.0019(15) -0.0096(16) -0.0046(16)
C19 0.0255(19) 0.0251(18) 0.019(2) 0.0005(14) -0.0039(15) -0.0043(15)
C20 0.0170(15) 0.0155(15) 0.0189(17) 0.0025(12) -0.0026(15) 0.0000(14)
C21 0.0166(16) 0.0177(17) 0.0157(17) -0.0014(13) 0.0016(13) -0.0010(13)
C22 0.0210(18) 0.0178(18) 0.0250(19) -0.0036(14) -0.0055(15) -0.0023(15)
C23 0.0178(17) 0.0212(17) 0.028(2) -0.0071(14) -0.0022(15) 0.0033(15)
C24 0.024(2) 0.051(3) 0.029(2) -0.0048(18) -0.0045(19) 0.009(2)
C25 0.020(2) 0.079(4) 0.041(3) 0.003(2) -0.007(2) 0.021(3)
C26 0.018(2) 0.058(3) 0.040(3) 0.0034(19) 0.0026(17) 0.022(2)
C27 0.0155(17) 0.032(2) 0.036(2) 0.0005(15) 0.0050(16) 0.0099(18)
C28 0.0174(15) 0.0158(17) 0.0269(19) 0.0007(13) 0.0035(14) -0.0042(15)
C29 0.0185(16) 0.0148(17) 0.0230(19) -0.0036(13) -0.0030(14) -0.0037(14)
C30 0.0223(19) 0.022(2) 0.034(2) 0.0023(15) -0.0071(16) -0.0069(17)
C31 0.030(2) 0.0183(18) 0.042(3) -0.0002(16) -0.0142(18) 0.0007(17)
C32 0.029(2) 0.022(2) 0.036(2) -0.0088(16) -0.0109(18) 0.0065(18)
C33 0.0226(18) 0.0234(19) 0.029(2) -0.0073(15) -0.0052(16) 0.0052(16)

loop_
_atom_type_symbol
_atom_type_description
_atom_type_scat_dispersion_real
_atom_type_scat_dispersion_imag
_atom_type_scat_source
C C 0.0181 0.0091 'International Tables Vol C Tables 4.2.6.8 and 6.1.1.4'
H H 0.0000 0.0000 'International Tables Vol C Tables 4.2.6.8 and 6.1.1.4'
Cl Cl 0.3639 0.7018 'International Tables Vol C Tables 4.2.6.8 and 6.1.1.4'
N N 0.0311 0.0180 'International Tables Vol C Tables 4.2.6.8 and 6.1.1.4'
O O 0.0492 0.0322 'International Tables Vol C Tables 4.2.6.8 and 6.1.1.4'
Zn Zn -1.5491 0.6778 'International Tables Vol C Tables 4.2.6.8 and 6.1.1.4'

loop_
_exptl_crystal_face_index_h
_exptl_crystal_face_index_k
_exptl_crystal_face_index_l
_exptl_crystal_face_perp_dist
-1 0 0 0.0583
1 0 0 0.0905
2 -1 -2 0.1650
-2 1 2 0.1423
0 1 0 0.0272
0 -1 0 0.0367

loop_
_geom_angle_atom_site_label_1
_geom_angle_atom_site_label_2
_geom_angle_atom_site_label_3
_geom_angle_site_symmetry_1
_geom_angle_site_symmetry_3
_geom_angle
_geom_angle_publ_flag
Cl3 Zn1 Cl4 . . 121.76(4) yes
O7 Zn1 Cl3 . . 116.11(8) yes
O7 Zn1 Cl4 . . 116.86(8) yes
O7 Zn1 N8 . . 80.68(11) yes
N8 Zn1 Cl3 . . 103.09(9) yes
N8 Zn1 Cl4 . . 107.56(9) yes
O7 Zn2 Cl5 . . 94.38(8) yes
O7 Zn2 N9 . . 87.24(10) yes
O7 Zn2 N10 . . 123.92(11) yes
O7 Zn2 N11 . . 102.47(11) yes
N9 Zn2 Cl5 . . 176.25(8) yes
N10 Zn2 Cl5 . . 98.31(10) yes
N10 Zn2 N9 . . 77.99(12) yes
N11 Zn2 Cl5 . . 103.95(10) yes
N11 Zn2 N9 . . 78.95(12) yes
N11 Zn2 N10 . . 126.31(12) yes
Zn1 O7 Zn2 . . 112.72(12) yes
C12 O7 Zn1 . . 114.1(2) ?
C12 O7 Zn2 . . 129.8(2) ?
C19 N8 Zn1 . . 129.3(3) ?
C19 N8 C20 . . 119.8(3) ?
C20 N8 Zn1 . . 110.9(2) ?
C21 N9 Zn2 . . 109.7(2) ?
C22 N9 Zn2 . . 104.2(2) ?
C22 N9 C21 . . 108.7(3) ?
C22 N9 C28 . . 111.5(3) ?
C28 N9 Zn2 . . 109.0(2) ?
C28 N9 C21 . . 113.3(3) ?
C23 N10 Zn2 . . 115.3(2) ?
C23 N10 C27 . . 120.2(4) ?
C27 N10 Zn2 . . 124.3(3) ?
C29 N11 Zn2 . . 116.4(3) ?
C29 N11 C33 . . 119.7(3) ?
C33 N11 Zn2 . . 122.9(3) ?
O7 C12 C13 . . 124.5(3) ?
O7 C12 C20 . . 117.2(3) ?
C13 C12 C20 . . 118.3(3) ?
C12 C13 C14 . . 120.2(3) ?
C12 C13 C21 . . 122.0(3) ?
C14 C13 C21 . . 117.8(3) ?
C13 C14 H14 . . 119.3 ?
C15 C14 C13 . . 121.4(4) ?
C15 C14 H14 . . 119.3 ?
C14 C15 Cl6 . . 119.3(3) ?
C14 C15 C16 . . 121.3(3) ?
C16 C15 Cl6 . . 119.4(3) ?
C15 C16 C17 . . 125.8(3) ?
C15 C16 C20 . . 117.2(3) ?
C17 C16 C20 . . 116.9(4) ?
C16 C17 H17 . . 120.1 ?
C18 C17 C16 . . 119.9(4) ?
C18 C17 H17 . . 120.1 ?
C17 C18 H18 . . 120.2 ?
C17 C18 C19 . . 119.6(4) ?
C19 C18 H18 . . 120.2 ?
N8 C19 C18 . . 122.3(4) ?
N8 C19 H19 . . 118.8 ?
C18 C19 H19 . . 118.8 ?
N8 C20 C12 . . 117.1(3) ?
N8 C20 C16 . . 121.5(3) ?
C16 C20 C12 . . 121.5(3) ?
N9 C21 C13 . . 113.5(3) ?
N9 C21 H21A . . 108.9 ?
N9 C21 H21B . . 108.9 ?
C13 C21 H21A . . 108.9 ?
C13 C21 H21B . . 108.9 ?
H21A C21 H21B . . 107.7 ?
N9 C22 H22A . . 109.8 ?
N9 C22 H22B . . 109.8 ?
N9 C22 C23 . . 109.2(3) ?
H22A C22 H22B . . 108.3 ?
C23 C22 H22A . . 109.8 ?
C23 C22 H22B . . 109.8 ?
N10 C23 C22 . . 116.3(3) ?
N10 C23 C24 . . 121.5(4) ?
C24 C23 C22 . . 122.2(4) ?
C23 C24 H24 . . 121.1 ?
C25 C24 C23 . . 117.9(5) ?
C25 C24 H24 . . 121.1 ?
C24 C25 H25 . . 119.7 ?
C24 C25 C26 . . 120.6(5) ?
C26 C25 H25 . . 119.7 ?
C25 C26 H26 . . 121.1 ?
C27 C26 C25 . . 117.9(4) ?
C27 C26 H26 . . 121.1 ?
N10 C27 C26 . . 121.9(4) ?
N10 C27 H27 . . 119.0 ?
C26 C27 H27 . . 119.0 ?
N9 C28 H28A . . 109.3 ?
N9 C28 H28B . . 109.3 ?
N9 C28 C29 . . 111.7(3) ?
H28A C28 H28B . . 107.9 ?
C29 C28 H28A . . 109.3 ?
C29 C28 H28B . . 109.3 ?
N11 C29 C28 . . 118.8(3) ?
N11 C29 C30 . . 120.9(4) ?
C30 C29 C28 . . 120.2(3) ?
C29 C30 H30 . . 120.4 ?
C31 C30 C29 . . 119.3(4) ?
C31 C30 H30 . . 120.4 ?
C30 C31 H31 . . 120.2 ?
C30 C31 C32 . . 119.7(4) ?
C32 C31 H31 . . 120.2 ?
C31 C32 H32 . . 120.9 ?
C33 C32 C31 . . 118.2(4) ?
C33 C32 H32 . . 120.9 ?
N11 C33 C32 . . 122.3(4) ?
N11 C33 H33 . . 118.8 ?
C32 C33 H33 . . 118.8 ?

loop_
_geom_bond_atom_site_label_1
_geom_bond_atom_site_label_2
_geom_bond_site_symmetry_2
_geom_bond_distance
_geom_bond_publ_flag
Zn1 Cl3 . 2.2190(10) yes
Zn1 Cl4 . 2.2241(10) yes
Zn1 O7 . 2.019(3) yes
Zn1 N8 . 2.101(3) yes
Zn2 Cl5 . 2.2897(11) yes
Zn2 O7 . 2.026(3) yes
Zn2 N9 . 2.216(3) yes
Zn2 N10 . 2.083(3) yes
Zn2 N11 . 2.052(3) yes
Cl6 C15 . 1.750(4) ?
O7 C12 . 1.341(4) ?
N8 C19 . 1.315(5) ?
N8 C20 . 1.358(5) ?
N9 C21 . 1.487(4) ?
N9 C22 . 1.474(5) ?
N9 C28 . 1.474(4) ?
N10 C23 . 1.335(6) ?
N10 C27 . 1.344(5) ?
N11 C29 . 1.340(5) ?
N11 C33 . 1.343(5) ?
C12 C13 . 1.383(5) ?
C12 C20 . 1.437(5) ?
C13 C14 . 1.410(5) ?
C13 C21 . 1.505(5) ?
C14 H14 . 0.9500 ?
C14 C15 . 1.370(5) ?
C15 C16 . 1.409(6) ?
C16 C17 . 1.417(5) ?
C16 C20 . 1.425(5) ?
C17 H17 . 0.9500 ?
C17 C18 . 1.360(7) ?
C18 H18 . 0.9500 ?
C18 C19 . 1.403(6) ?
C19 H19 . 0.9500 ?
C21 H21A . 0.9900 ?
C21 H21B . 0.9900 ?
C22 H22A . 0.9900 ?
C22 H22B . 0.9900 ?
C22 C23 . 1.511(5) ?
C23 C24 . 1.391(6) ?
C24 H24 . 0.9500 ?
C24 C25 . 1.387(7) ?
C25 H25 . 0.9500 ?
C25 C26 . 1.388(8) ?
C26 H26 . 0.9500 ?
C26 C27 . 1.377(6) ?
C27 H27 . 0.9500 ?
C28 H28A . 0.9900 ?
C28 H28B . 0.9900 ?
C28 C29 . 1.511(5) ?
C29 C30 . 1.398(5) ?
C30 H30 . 0.9500 ?
C30 C31 . 1.374(6) ?
C31 H31 . 0.9500 ?
C31 C32 . 1.390(7) ?
C32 H32 . 0.9500 ?
C32 C33 . 1.382(6) ?
C33 H33 . 0.9500 ?

loop_
_geom_hbond_atom_site_label_D
_geom_hbond_atom_site_label_H
_geom_hbond_atom_site_label_A
_geom_hbond_site_symmetry_D
_geom_hbond_site_symmetry_H
_geom_hbond_site_symmetry_A
_geom_hbond_distance_DH
_geom_hbond_distance_HA
_geom_hbond_distance_DA
_geom_hbond_angle_DHA
_geom_hbond_publ_flag
C18 H18 Cl4 . . 2_665 0.95 2.77 3.537(4) 139 yes
C21 H21B Cl4 . . 1_554 0.99 2.69 3.584(4) 150 yes
C26 H26 Cl3 . . 10_564 0.95 2.83 3.657(4) 146 yes
C28 H28B Cl3 . . 15_544 0.99 2.77 3.507(4) 132 yes

loop_
_geom_torsion_atom_site_label_1
_geom_torsion_atom_site_label_2
_geom_torsion_atom_site_label_3
_geom_torsion_atom_site_label_4
_geom_torsion_site_symmetry_1
_geom_torsion_site_symmetry_2
_geom_torsion_site_symmetry_3
_geom_torsion_site_symmetry_4
_geom_torsion
_geom_torsion_publ_flag
Zn1 O7 C12 C13 . . . . 177.9(3) ?
Zn1 O7 C12 C20 . . . . -3.2(4) ?
Zn1 N8 C19 C18 . . . . -178.3(3) ?
Zn1 N8 C20 C12 . . . . -1.1(4) ?
Zn1 N8 C20 C16 . . . . 178.2(3) ?
Zn2 O7 C12 C13 . . . . 20.3(5) ?
Zn2 O7 C12 C20 . . . . -160.7(2) ?
Zn2 N9 C21 C13 . . . . 67.5(3) ?
Zn2 N9 C22 C23 . . . . 43.1(3) ?
Zn2 N9 C28 C29 . . . . 21.0(3) ?
Zn2 N10 C23 C22 . . . . 5.3(4) ?
Zn2 N10 C23 C24 . . . . -176.1(3) ?
Zn2 N10 C27 C26 . . . . 175.4(3) ?
Zn2 N11 C29 C28 . . . . -8.9(4) ?
Zn2 N11 C29 C30 . . . . 167.5(3) ?
Zn2 N11 C33 C32 . . . . -167.5(3) ?
Cl6 C15 C16 C17 . . . . -0.8(5) ?
Cl6 C15 C16 C20 . . . . -178.8(3) ?
O7 C12 C13 C14 . . . . 177.5(3) ?
O7 C12 C13 C21 . . . . -1.2(6) ?
O7 C12 C20 N8 . . . . 2.8(5) ?
O7 C12 C20 C16 . . . . -176.4(3) ?
N9 C22 C23 N10 . . . . -34.8(4) ?
N9 C22 C23 C24 . . . . 146.6(4) ?
N9 C28 C29 N11 . . . . -9.5(4) ?
N9 C28 C29 C30 . . . . 174.0(3) ?
N10 C23 C24 C25 . . . . 0.6(7) ?
N11 C29 C30 C31 . . . . 0.8(6) ?
C12 C13 C14 C15 . . . . -0.2(6) ?
C12 C13 C21 N9 . . . . -48.1(5) ?
C13 C12 C20 N8 . . . . -178.1(3) ?
C13 C12 C20 C16 . . . . 2.6(5) ?
C13 C14 C15 Cl6 . . . . 179.9(3) ?
C13 C14 C15 C16 . . . . 0.9(6) ?
C14 C13 C21 N9 . . . . 133.2(3) ?
C14 C15 C16 C17 . . . . 178.2(3) ?
C14 C15 C16 C20 . . . . 0.2(5) ?
C15 C16 C17 C18 . . . . -177.9(4) ?
C15 C16 C20 N8 . . . . 178.8(3) ?
C15 C16 C20 C12 . . . . -1.9(5) ?
C16 C17 C18 C19 . . . . -0.3(6) ?
C17 C16 C20 N8 . . . . 0.6(5) ?
C17 C16 C20 C12 . . . . 179.9(3) ?
C17 C18 C19 N8 . . . . -0.2(6) ?
C19 N8 C20 C12 . . . . 179.6(3) ?
C19 N8 C20 C16 . . . . -1.1(5) ?
C20 N8 C19 C18 . . . . 0.9(6) ?
C20 C12 C13 C14 . . . . -1.5(5) ?
C20 C12 C13 C21 . . . . 179.9(3) ?
C20 C16 C17 C18 . . . . 0.1(5) ?
C21 N9 C22 C23 . . . . -73.8(4) ?
C21 N9 C28 C29 . . . . 143.5(3) ?
C21 C13 C14 C15 . . . . 178.5(3) ?
C22 N9 C21 C13 . . . . -179.2(3) ?
C22 N9 C28 C29 . . . . -93.5(4) ?
C22 C23 C24 C25 . . . . 179.1(4) ?
C23 N10 C27 C26 . . . . 0.1(6) ?
C23 C24 C25 C26 . . . . -0.5(8) ?
C24 C25 C26 C27 . . . . 0.2(8) ?
C25 C26 C27 N10 . . . . 0.0(7) ?
C27 N10 C23 C22 . . . . -179.0(3) ?
C27 N10 C23 C24 . . . . -0.4(6) ?
C28 N9 C21 C13 . . . . -54.6(4) ?
C28 N9 C22 C23 . . . . 160.6(3) ?
C28 C29 C30 C31 . . . . 177.2(3) ?
C29 N11 C33 C32 . . . . 0.3(6) ?
C29 C30 C31 C32 . . . . 0.1(6) ?
C30 C31 C32 C33 . . . . -0.8(6) ?
C31 C32 C33 N11 . . . . 0.6(6) ?
C33 N11 C29 C28 . . . . -177.5(3) ?
C33 N11 C29 C30 . . . . -1.0(5) ?
